data_7116342
loop_
_publ_author_name
'Hao, Li-Ping'
'Xue, Wei-Zhe'
'Han, Xiao-Feng'
'He, Xing'
'Zhang, Jun'
'Zhou, Zhi-Ming'

_publ_section_title
;
 Design, synthesis and biological activity of
 4&#x2032;-[(benzimidazol-1-yl)methyl]biphenyl-2-sulphonamides as dual
 angiotensin II and endothelin A receptor antagonists
;
_journal_issue 4
_journal_name_full 'Med. Chem. Commun.'
_journal_page_first 715
_journal_paper_doi 10.1039/C4MD00499J
_journal_volume 6
_journal_year 2015
_chemical_formula_sum 'C37 H37 N5 O4 S'
_chemical_formula_weight 647.78
_chemical_name_systematic
; 
 ? 
;
_space_group_IT_number 2
_symmetry_cell_setting triclinic
_symmetry_space_group_name_Hall '-P 1'
_symmetry_space_group_name_H-M 'P -1'
_atom_sites_solution_hydrogens geom
_atom_sites_solution_primary direct
_atom_sites_solution_secondary difmap
_audit_creation_method SHELXL-97
_audit_update_record
;
2014-07-21 deposited with the CCDC.
2015-01-12 downloaded from the CCDC.
;
_cell_angle_alpha 67.346(5)
_cell_angle_beta 89.007(9)
_cell_angle_gamma 82.672(9)
_cell_formula_units_Z 2
_cell_length_a 11.726(3)
_cell_length_b 11.759(3)
_cell_length_c 12.907(3)
_cell_measurement_reflns_used 6021
_cell_measurement_temperature 153(2)
_cell_measurement_theta_max 29.123
_cell_measurement_theta_min 2.534
_cell_volume 1628.0(7)
_computing_cell_refinement 'CrystalClear (Rigaku Inc., 2008)'
_computing_data_collection 'CrystalClear (Rigaku Inc., 2008)'
_computing_data_reduction 'CrystalClear (Rigaku Inc., 2008)'
_computing_structure_refinement 'SHELXL-97 (Sheldrick, 1997)'
_computing_structure_solution 'SHELXS-97 (Sheldrick, 1990)'
_diffrn_ambient_temperature 153(2)
_diffrn_detector_area_resol_mean 28.5714
_diffrn_measured_fraction_theta_full 0.982
_diffrn_measured_fraction_theta_max 0.982
_diffrn_measurement_device_type AFC10/Saturn724+
_diffrn_measurement_method 'phi and omega scans'
_diffrn_radiation_monochromator graphite
_diffrn_radiation_source 'Rotating Anode'
_diffrn_radiation_type MoK\a
_diffrn_radiation_wavelength 0.71073
_diffrn_reflns_av_R_equivalents 0.0428
_diffrn_reflns_av_sigmaI/netI 0.0502
_diffrn_reflns_limit_h_max 15
_diffrn_reflns_limit_h_min -15
_diffrn_reflns_limit_k_max 15
_diffrn_reflns_limit_k_min -15
_diffrn_reflns_limit_l_max 17
_diffrn_reflns_limit_l_min -17
_diffrn_reflns_number 18493
_diffrn_reflns_theta_full 28.50
_diffrn_reflns_theta_max 28.50
_diffrn_reflns_theta_min 2.53
_diffrn_standards_decay_% 0
_diffrn_standards_interval_count 0
_diffrn_standards_interval_time 0
_diffrn_standards_number 0
_exptl_absorpt_coefficient_mu 0.148
_exptl_absorpt_correction_T_max 0.9810
_exptl_absorpt_correction_T_min 0.9241
_exptl_absorpt_correction_type multi-scan
_exptl_crystal_colour Colorless
_exptl_crystal_density_diffrn 1.321
_exptl_crystal_density_method 'not measured'
_exptl_crystal_description Prism
_exptl_crystal_F_000 684
_exptl_crystal_size_max 0.54
_exptl_crystal_size_mid 0.28
_exptl_crystal_size_min 0.13
_refine_diff_density_max 0.250
_refine_diff_density_min -0.373
_refine_diff_density_rms 0.050
_refine_ls_extinction_method none
_refine_ls_goodness_of_fit_ref 1.000
_refine_ls_hydrogen_treatment mixed
_refine_ls_matrix_type full
_refine_ls_number_parameters 465
_refine_ls_number_reflns 8103
_refine_ls_number_restraints 2
_refine_ls_restrained_S_all 1.000
_refine_ls_R_factor_all 0.0669
_refine_ls_R_factor_gt 0.0589
_refine_ls_shift/su_max 0.001
_refine_ls_shift/su_mean 0.000
_refine_ls_structure_factor_coef Fsqd
_refine_ls_weighting_details 'calc w=1/[\s^2^(Fo^2^)+(0.0416P)^2^+1.2900P] where P=(Fo^2^+2Fc^2^)/3'
_refine_ls_weighting_scheme calc
_refine_ls_wR_factor_gt 0.1241
_refine_ls_wR_factor_ref 0.1294
_reflns_number_gt 7283
_reflns_number_total 8103
_reflns_threshold_expression >2sigma(I)
_cod_data_source_file c4md00499j2.cif
_cod_data_source_block bo1748
_cod_depositor_comments
;
The following automatic conversions were performed:

'_symmetry_cell_setting' value 'Triclinic' changed to 'triclinic'
according to
/usr/data/users/saulius/crontab/automatic-downloads/rss-feeds/RSC/lib/dictionaries/cif_core.dic
dictionary named 'cif_core.dic' version 2.4.2 from 2011-04-26.

Automatic conversion script
Id: cif_fix_values 2935 2014-11-11 08:27:57Z andrius 

 Adding full bibliography for 7116342.cif.

The following automatic conversions were performed:

'_exptl_absorpt_correction_type' value 'Multi-scans' was replaced
with the value 'multi-scan' as specified in the replacement file
'src/cod-tools/trunk/data/replacement-values/replacement_values.lst'.

Automatic conversion script
Id: cif_fix_values 5376 2017-05-30 11:51:03Z andrius 
;
_cod_original_sg_symbol_H-M P-1
_cod_database_code 7116342

loop_
_symmetry_equiv_pos_as_xyz
'x, y, z'
'-x, -y, -z'

loop_
_atom_site_label
_atom_site_type_symbol
_atom_site_fract_x
_atom_site_fract_y
_atom_site_fract_z
_atom_site_U_iso_or_equiv
_atom_site_adp_type
_atom_site_occupancy
_atom_site_symmetry_multiplicity
_atom_site_calc_flag
_atom_site_refinement_flags
_atom_site_disorder_assembly
_atom_site_disorder_group
S1 S 0.78899(4) 0.11051(4) 0.63603(4) 0.02772(11) Uani 1 1 d . A .
O1 O 0.72151(12) -0.02035(12) 0.92866(11) 0.0313(3) Uani 1 1 d . . .
O2 O 0.29118(12) 0.44745(14) 0.81729(12) 0.0360(3) Uani 1 1 d . . .
O3 O 0.74322(12) 0.23895(12) 0.60176(11) 0.0331(3) Uani 1 1 d . . .
O4 O 0.78965(14) 0.05437(15) 0.55519(12) 0.0401(4) Uani 1 1 d . . .
N1 N 0.25176(15) 0.58657(18) 0.63957(15) 0.0332(4) Uani 1 1 d . . .
N2 N 0.67242(12) 0.78399(14) 0.80172(12) 0.0237(3) Uani 1 1 d . A .
N3 N 0.68110(12) 0.57941(13) 0.89823(12) 0.0224(3) Uani 1 1 d . A .
N4 N 0.71423(14) 0.02843(15) 0.73740(14) 0.0291(3) Uani 1 1 d . . .
N5 N 0.66473(16) 0.01633(16) 1.01036(14) 0.0361(4) Uani 1 1 d . . .
C1 C 0.12594(19) 0.36270(19) 0.54487(17) 0.0350(4) Uani 1 1 d . . .
H1 H 0.0497 0.3707 0.5696 0.042 Uiso 1 1 calc R . .
C2 C 0.1572(2) 0.2802(2) 0.49347(19) 0.0435(5) Uani 1 1 d . . .
H2 H 0.1025 0.2325 0.4826 0.052 Uiso 1 1 calc R . .
C3 C 0.2682(2) 0.2672(2) 0.45798(18) 0.0438(5) Uani 1 1 d . . .
H3 H 0.2905 0.2095 0.4239 0.053 Uiso 1 1 calc R . .
C4 C 0.3465(2) 0.3387(2) 0.4724(2) 0.0464(6) Uani 1 1 d . . .
H4 H 0.4226 0.3308 0.4472 0.056 Uiso 1 1 calc R . .
C5 C 0.31470(18) 0.4220(2) 0.52343(19) 0.0408(5) Uani 1 1 d . . .
H5 H 0.3691 0.4710 0.5327 0.049 Uiso 1 1 calc R . .
C6 C 0.20418(16) 0.43401(18) 0.56088(15) 0.0287(4) Uani 1 1 d . . .
C7 C 0.16362(17) 0.5228(2) 0.61708(19) 0.0368(5) Uani 1 1 d . . .
H7A H 0.1022 0.5857 0.5688 0.044 Uiso 1 1 calc R . .
H7B H 0.1292 0.4757 0.6890 0.044 Uiso 1 1 calc R . .
C8 C 0.31091(15) 0.54212(18) 0.73858(16) 0.0270(4) Uani 1 1 d . . .
C9 C 0.40305(15) 0.61452(17) 0.74879(15) 0.0243(4) Uani 1 1 d . . .
C10 C 0.39708(15) 0.74393(17) 0.68994(15) 0.0262(4) Uani 1 1 d . . .
H10 H 0.3331 0.7865 0.6399 0.031 Uiso 1 1 calc R . .
C11 C 0.48056(15) 0.81201(16) 0.70181(15) 0.0246(4) Uani 1 1 d . . .
C12 C 0.57565(15) 0.74341(16) 0.77336(14) 0.0227(3) Uani 1 1 d . . .
C13 C 0.58026(14) 0.61532(16) 0.83228(14) 0.0223(3) Uani 1 1 d . . .
C14 C 0.49544(15) 0.54795(17) 0.82291(15) 0.0243(3) Uani 1 1 d . . .
H14 H 0.4999 0.4610 0.8647 0.029 Uiso 1 1 calc R . .
C15 C 0.73243(13) 0.68376(16) 0.87670(14) 0.0229(3) Uani 1 1 d D . .
C16 C 0.72107(15) 0.45189(16) 0.97216(15) 0.0239(3) Uani 1 1 d . . .
H16A H 0.6544 0.4125 1.0115 0.029 Uiso 1 1 calc R A .
H16B H 0.7752 0.4528 1.0298 0.029 Uiso 1 1 calc R . .
C17 C 0.78036(14) 0.37314(15) 0.91254(14) 0.0214(3) Uani 1 1 d . A .
C18 C 0.82528(15) 0.25129(16) 0.97725(15) 0.0242(3) Uani 1 1 d . . .
H18 H 0.8163 0.2194 1.0562 0.029 Uiso 1 1 calc R A .
C19 C 0.88305(16) 0.17577(16) 0.92789(15) 0.0255(4) Uani 1 1 d . A .
H19 H 0.9147 0.0933 0.9738 0.031 Uiso 1 1 calc R . .
C20 C 0.89546(15) 0.21883(16) 0.81194(14) 0.0225(3) Uani 1 1 d . . .
C21 C 0.84903(16) 0.34052(16) 0.74732(15) 0.0261(4) Uani 1 1 d . A .
H21 H 0.8561 0.3719 0.6681 0.031 Uiso 1 1 calc R . .
C22 C 0.79252(16) 0.41669(16) 0.79704(15) 0.0250(4) Uani 1 1 d . . .
H22 H 0.7618 0.4996 0.7515 0.030 Uiso 1 1 calc R A .
C23 C 0.96862(15) 0.13826(16) 0.76433(15) 0.0247(4) Uani 1 1 d . A .
C24 C 1.08387(16) 0.10681(18) 0.80116(16) 0.0309(4) Uani 1 1 d . . .
H24 H 1.1099 0.1367 0.8541 0.037 Uiso 1 1 calc R A .
C25 C 1.16190(18) 0.0334(2) 0.76334(18) 0.0376(5) Uani 1 1 d . A .
H25 H 1.2399 0.0147 0.7896 0.045 Uiso 1 1 calc R . .
C26 C 1.12586(18) -0.0122(2) 0.68782(18) 0.0384(5) Uani 1 1 d . . .
H26 H 1.1790 -0.0619 0.6612 0.046 Uiso 1 1 calc R A .
C27 C 1.01154(18) 0.01477(18) 0.65069(17) 0.0336(4) Uani 1 1 d . A .
H27 H 0.9863 -0.0179 0.5995 0.040 Uiso 1 1 calc R . .
C28 C 0.93309(16) 0.08952(16) 0.68780(15) 0.0260(4) Uani 1 1 d . . .
C29 C 0.67582(16) 0.05924(17) 0.82660(15) 0.0258(4) Uani 1 1 d . . .
C30 C 0.59437(17) 0.14605(18) 0.83610(16) 0.0291(4) Uani 1 1 d . . .
C31 C 0.59213(18) 0.11450(19) 0.95380(17) 0.0319(4) Uani 1 1 d . . .
C32 C 0.46945(17) 0.95109(17) 0.64588(17) 0.0323(4) Uani 1 1 d . . .
H32A H 0.4025 0.9814 0.5935 0.039 Uiso 1 1 calc R . .
H32B H 0.5391 0.9756 0.6046 0.039 Uiso 1 1 calc R . .
H32C H 0.4595 0.9871 0.7030 0.039 Uiso 1 1 calc R . .
C33 C 0.8398(6) 0.6859(9) 0.9357(9) 0.025(4) Uani 0.523(5) 1 d PD A 1
H33A H 0.8292 0.6479 1.0177 0.030 Uiso 0.523(5) 1 calc PR A 1
H33B H 0.8509 0.7737 0.9167 0.030 Uiso 0.523(5) 1 calc PR A 1
C34 C 0.9501(3) 0.6182(4) 0.9080(4) 0.0357(11) Uani 0.523(5) 1 d P A 1
H34A H 1.0154 0.6178 0.9557 0.043 Uiso 0.523(5) 1 calc PR A 1
H34B H 0.9397 0.5309 0.9237 0.043 Uiso 0.523(5) 1 calc PR A 1
C35 C 0.9758(14) 0.6831(15) 0.7857(12) 0.063(4) Uani 0.523(5) 1 d P A 1
H35A H 0.9105 0.6843 0.7387 0.076 Uiso 0.523(5) 1 calc PR A 1
H35B H 1.0449 0.6386 0.7679 0.076 Uiso 0.523(5) 1 calc PR A 1
H35C H 0.9887 0.7686 0.7710 0.076 Uiso 0.523(5) 1 calc PR A 1
C33' C 0.8401(7) 0.6828(13) 0.9367(10) 0.035(5) Uani 0.477(5) 1 d PD A 2
H33C H 0.8699 0.5962 0.9857 0.042 Uiso 0.477(5) 1 calc PR A 2
H33D H 0.8231 0.7307 0.9848 0.042 Uiso 0.477(5) 1 calc PR A 2
C34' C 0.9317(4) 0.7394(4) 0.8537(4) 0.0390(13) Uani 0.477(5) 1 d P A 2
H34C H 0.9928 0.7577 0.8946 0.047 Uiso 0.477(5) 1 calc PR A 2
H34D H 0.8962 0.8193 0.7964 0.047 Uiso 0.477(5) 1 calc PR A 2
C35' C 0.9875(14) 0.6579(15) 0.7936(11) 0.043(3) Uani 0.477(5) 1 d P A 2
H35D H 1.0246 0.5790 0.8493 0.051 Uiso 0.477(5) 1 calc PR A 2
H35E H 1.0452 0.7010 0.7428 0.051 Uiso 0.477(5) 1 calc PR A 2
H35F H 0.9284 0.6416 0.7503 0.051 Uiso 0.477(5) 1 calc PR A 2
C36 C 0.5202(2) 0.2472(2) 0.7464(2) 0.0441(5) Uani 1 1 d . . .
H36A H 0.5522 0.3256 0.7269 0.053 Uiso 1 1 calc R . .
H36B H 0.4423 0.2557 0.7735 0.053 Uiso 1 1 calc R . .
H36C H 0.5175 0.2268 0.6797 0.053 Uiso 1 1 calc R . .
C37 C 0.5171(2) 0.1772(2) 1.0157(2) 0.0449(6) Uani 1 1 d . . .
H37A H 0.5079 0.1178 1.0923 0.054 Uiso 1 1 calc R . .
H37B H 0.4416 0.2080 0.9769 0.054 Uiso 1 1 calc R . .
H37C H 0.5525 0.2471 1.0186 0.054 Uiso 1 1 calc R . .
H4N H 0.716(2) -0.054(2) 0.749(2) 0.048(7) Uiso 1 1 d . . .
H1N H 0.275(2) 0.646(2) 0.585(2) 0.041(7) Uiso 1 1 d . . .

loop_
_atom_site_aniso_label
_atom_site_aniso_U_11
_atom_site_aniso_U_22
_atom_site_aniso_U_33
_atom_site_aniso_U_23
_atom_site_aniso_U_13
_atom_site_aniso_U_12
S1 0.0348(2) 0.0271(2) 0.0218(2) -0.01130(18) -0.00068(17) 0.00022(18)
O1 0.0377(7) 0.0279(7) 0.0277(7) -0.0107(6) -0.0009(6) -0.0016(6)
O2 0.0364(8) 0.0406(8) 0.0316(7) -0.0124(6) 0.0009(6) -0.0123(6)
O3 0.0389(8) 0.0251(7) 0.0296(7) -0.0060(6) -0.0046(6) 0.0019(6)
O4 0.0494(9) 0.0489(9) 0.0298(7) -0.0252(7) -0.0010(6) -0.0020(7)
N1 0.0294(8) 0.0417(10) 0.0305(9) -0.0154(8) -0.0037(7) -0.0061(7)
N2 0.0235(7) 0.0228(7) 0.0257(7) -0.0116(6) -0.0005(6) 0.0010(6)
N3 0.0238(7) 0.0196(7) 0.0243(7) -0.0105(6) -0.0043(6) 0.0027(5)
N4 0.0363(9) 0.0242(8) 0.0304(8) -0.0149(7) 0.0048(7) -0.0030(6)
N5 0.0479(10) 0.0360(9) 0.0283(8) -0.0156(7) 0.0051(7) -0.0095(8)
C1 0.0369(11) 0.0363(11) 0.0297(10) -0.0089(8) 0.0035(8) -0.0098(8)
C2 0.0624(15) 0.0342(11) 0.0353(11) -0.0121(9) 0.0055(10) -0.0164(10)
C3 0.0650(15) 0.0351(11) 0.0290(10) -0.0120(9) 0.0009(10) 0.0008(10)
C4 0.0406(12) 0.0604(15) 0.0380(12) -0.0228(11) 0.0031(10) 0.0066(11)
C5 0.0302(10) 0.0576(14) 0.0401(12) -0.0252(11) -0.0003(9) -0.0039(9)
C6 0.0282(9) 0.0328(10) 0.0217(8) -0.0077(7) -0.0042(7) -0.0005(7)
C7 0.0248(9) 0.0528(13) 0.0415(11) -0.0279(10) -0.0035(8) -0.0040(9)
C8 0.0231(8) 0.0346(10) 0.0273(9) -0.0173(8) 0.0010(7) -0.0011(7)
C9 0.0237(8) 0.0287(9) 0.0229(8) -0.0133(7) 0.0009(7) -0.0006(7)
C10 0.0232(8) 0.0305(9) 0.0247(8) -0.0128(7) -0.0026(7) 0.0041(7)
C11 0.0249(8) 0.0243(8) 0.0242(8) -0.0109(7) -0.0009(7) 0.0032(7)
C12 0.0242(8) 0.0221(8) 0.0241(8) -0.0129(7) -0.0004(7) 0.0014(6)
C13 0.0223(8) 0.0237(8) 0.0229(8) -0.0130(7) -0.0027(6) 0.0029(6)
C14 0.0258(8) 0.0237(8) 0.0242(8) -0.0113(7) -0.0012(7) 0.0005(7)
C15 0.0228(8) 0.0220(8) 0.0266(8) -0.0132(7) -0.0007(7) 0.0006(6)
C16 0.0282(9) 0.0202(8) 0.0227(8) -0.0089(7) -0.0021(7) 0.0020(7)
C17 0.0204(8) 0.0200(8) 0.0246(8) -0.0096(7) -0.0014(6) -0.0018(6)
C18 0.0292(9) 0.0217(8) 0.0201(8) -0.0071(7) -0.0013(7) -0.0010(7)
C19 0.0307(9) 0.0198(8) 0.0225(8) -0.0061(7) -0.0021(7) 0.0027(7)
C20 0.0228(8) 0.0209(8) 0.0235(8) -0.0092(7) 0.0006(6) -0.0001(6)
C21 0.0316(9) 0.0245(9) 0.0191(8) -0.0065(7) 0.0009(7) 0.0010(7)
C22 0.0309(9) 0.0183(8) 0.0225(8) -0.0062(7) -0.0017(7) 0.0032(7)
C23 0.0281(9) 0.0220(8) 0.0207(8) -0.0059(7) 0.0033(7) 0.0012(7)
C24 0.0302(9) 0.0311(10) 0.0266(9) -0.0080(8) 0.0002(7) 0.0033(8)
C25 0.0306(10) 0.0398(11) 0.0333(10) -0.0081(9) 0.0031(8) 0.0082(8)
C26 0.0386(11) 0.0352(11) 0.0352(11) -0.0115(9) 0.0087(9) 0.0097(9)
C27 0.0417(11) 0.0295(10) 0.0291(10) -0.0135(8) 0.0076(8) 0.0026(8)
C28 0.0308(9) 0.0227(8) 0.0226(8) -0.0080(7) 0.0040(7) 0.0004(7)
C29 0.0285(9) 0.0247(9) 0.0257(9) -0.0109(7) 0.0004(7) -0.0045(7)
C30 0.0314(9) 0.0277(9) 0.0315(10) -0.0152(8) 0.0019(8) -0.0034(7)
C31 0.0366(10) 0.0320(10) 0.0348(10) -0.0188(8) 0.0098(8) -0.0138(8)
C32 0.0338(10) 0.0251(9) 0.0332(10) -0.0078(8) -0.0049(8) 0.0032(7)
C33 0.022(6) 0.019(5) 0.037(7) -0.017(4) -0.018(4) 0.010(4)
C34 0.0243(18) 0.033(2) 0.053(3) -0.0218(19) -0.0077(17) 0.0013(15)
C35 0.038(5) 0.060(7) 0.088(7) -0.026(5) 0.023(5) 0.001(5)
C33' 0.034(8) 0.041(8) 0.034(8) -0.016(6) 0.009(5) -0.014(5)
C34' 0.026(2) 0.040(3) 0.054(3) -0.020(2) -0.0045(19) -0.0039(17)
C35' 0.036(5) 0.055(6) 0.037(4) -0.023(3) -0.006(3) 0.010(4)
C36 0.0433(12) 0.0419(12) 0.0443(13) -0.0188(10) -0.0052(10) 0.0123(10)
C37 0.0566(14) 0.0439(13) 0.0474(13) -0.0293(11) 0.0216(11) -0.0177(11)

loop_
_atom_type_symbol
_atom_type_description
_atom_type_scat_dispersion_real
_atom_type_scat_dispersion_imag
_atom_type_scat_source
C C 0.0033 0.0016 'International Tables Vol C Tables 4.2.6.8 and 6.1.1.4'
H H 0.0000 0.0000 'International Tables Vol C Tables 4.2.6.8 and 6.1.1.4'
N N 0.0061 0.0033 'International Tables Vol C Tables 4.2.6.8 and 6.1.1.4'
O O 0.0106 0.0060 'International Tables Vol C Tables 4.2.6.8 and 6.1.1.4'
S S 0.1246 0.1234 'International Tables Vol C Tables 4.2.6.8 and 6.1.1.4'

loop_
_geom_angle_atom_site_label_1
_geom_angle_atom_site_label_2
_geom_angle_atom_site_label_3
_geom_angle
O3 S1 O4 118.45(9)
O3 S1 N4 108.86(9)
O4 S1 N4 104.76(9)
O3 S1 C28 108.80(9)
O4 S1 C28 107.45(9)
N4 S1 C28 108.09(9)
C29 O1 N5 107.32(14)
C8 N1 C7 121.97(19)
C8 N1 H1N 118.8(17)
C7 N1 H1N 118.2(17)
C15 N2 C12 105.67(14)
C15 N3 C13 107.17(14)
C15 N3 C16 128.86(14)
C13 N3 C16 123.94(15)
C29 N4 S1 125.23(14)
C29 N4 H4N 114.8(16)
S1 N4 H4N 117.2(16)
C31 N5 O1 105.39(15)
C2 C1 C6 121.0(2)
C2 C1 H1 119.5
C6 C1 H1 119.5
C3 C2 C1 119.9(2)
C3 C2 H2 120.0
C1 C2 H2 120.0
C4 C3 C2 119.5(2)
C4 C3 H3 120.2
C2 C3 H3 120.2
C3 C4 C5 120.4(2)
C3 C4 H4 119.8
C5 C4 H4 119.8
C6 C5 C4 120.4(2)
C6 C5 H5 119.8
C4 C5 H5 119.8
C5 C6 C1 118.7(2)
C5 C6 C7 123.23(19)
C1 C6 C7 118.08(18)
N1 C7 C6 115.20(17)
N1 C7 H7A 108.5
C6 C7 H7A 108.5
N1 C7 H7B 108.5
C6 C7 H7B 108.5
H7A C7 H7B 107.5
O2 C8 N1 122.59(18)
O2 C8 C9 121.02(16)
N1 C8 C9 116.39(17)
C14 C9 C10 120.69(17)
C14 C9 C8 116.63(16)
C10 C9 C8 122.65(16)
C11 C10 C9 122.85(16)
C11 C10 H10 118.6
C9 C10 H10 118.6
C10 C11 C12 116.03(16)
C10 C11 C32 122.67(16)
C12 C11 C32 121.25(17)
N2 C12 C13 109.58(15)
N2 C12 C11 129.71(16)
C13 C12 C11 120.66(16)
C14 C13 N3 131.29(16)
C14 C13 C12 123.26(16)
N3 C13 C12 105.43(15)
C13 C14 C9 116.42(16)
C13 C14 H14 121.8
C9 C14 H14 121.8
N2 C15 N3 112.14(14)
N2 C15 C33' 125.1(5)
N3 C15 C33' 122.6(5)
N2 C15 C33 123.9(4)
N3 C15 C33 123.9(4)
C33' C15 C33 1.3(9)
N3 C16 C17 114.13(14)
N3 C16 H16A 108.7
C17 C16 H16A 108.7
N3 C16 H16B 108.7
C17 C16 H16B 108.7
H16A C16 H16B 107.6
C22 C17 C18 118.48(16)
C22 C17 C16 123.46(15)
C18 C17 C16 118.06(15)
C19 C18 C17 120.72(16)
C19 C18 H18 119.6
C17 C18 H18 119.6
C18 C19 C20 121.10(16)
C18 C19 H19 119.5
C20 C19 H19 119.5
C21 C20 C19 117.94(16)
C21 C20 C23 122.86(16)
C19 C20 C23 118.84(15)
C22 C21 C20 120.92(16)
C22 C21 H21 119.5
C20 C21 H21 119.5
C17 C22 C21 120.82(16)
C17 C22 H22 119.6
C21 C22 H22 119.6
C24 C23 C28 116.90(16)
C24 C23 C20 116.18(16)
C28 C23 C20 126.91(16)
C25 C24 C23 122.42(19)
C25 C24 H24 118.8
C23 C24 H24 118.8
C26 C25 C24 119.80(19)
C26 C25 H25 120.1
C24 C25 H25 120.1
C25 C26 C27 119.67(18)
C25 C26 H26 120.2
C27 C26 H26 120.2
C26 C27 C28 120.66(19)
C26 C27 H27 119.7
C28 C27 H27 119.7
C27 C28 C23 120.54(18)
C27 C28 S1 114.96(15)
C23 C28 S1 124.45(14)
C30 C29 O1 111.44(17)
C30 C29 N4 133.65(18)
O1 C29 N4 114.61(16)
C29 C30 C31 102.98(17)
C29 C30 C36 128.98(19)
C31 C30 C36 127.98(18)
N5 C31 C30 112.85(18)
N5 C31 C37 119.32(19)
C30 C31 C37 127.8(2)
C11 C32 H32A 109.5
C11 C32 H32B 109.5
H32A C32 H32B 109.5
C11 C32 H32C 109.5
H32A C32 H32C 109.5
H32B C32 H32C 109.5
C15 C33 C34 115.3(6)
C15 C33 H33A 108.4
C34 C33 H33A 108.4
C15 C33 H33B 108.4
C34 C33 H33B 108.4
H33A C33 H33B 107.5
C35 C34 C33 109.7(8)
C35 C34 H34A 109.7
C33 C34 H34A 109.7
C35 C34 H34B 109.7
C33 C34 H34B 109.7
H34A C34 H34B 108.2
C15 C33' C34' 111.1(7)
C15 C33' H33C 109.4
C34' C33' H33C 109.4
C15 C33' H33D 109.4
C34' C33' H33D 109.4
H33C C33' H33D 108.0
C33' C34' C35' 115.0(9)
C33' C34' H34C 108.5
C35' C34' H34C 108.5
C33' C34' H34D 108.5
C35' C34' H34D 108.5
H34C C34' H34D 107.5
C34' C35' H35D 109.5
C34' C35' H35E 109.5
H35D C35' H35E 109.5
C34' C35' H35F 109.5
H35D C35' H35F 109.5
H35E C35' H35F 109.5
C30 C36 H36A 109.5
C30 C36 H36B 109.5
H36A C36 H36B 109.5
C30 C36 H36C 109.5
H36A C36 H36C 109.5
H36B C36 H36C 109.5
C31 C37 H37A 109.5
C31 C37 H37B 109.5
H37A C37 H37B 109.5
C31 C37 H37C 109.5
H37A C37 H37C 109.5
H37B C37 H37C 109.5

loop_
_geom_bond_atom_site_label_1
_geom_bond_atom_site_label_2
_geom_bond_distance
S1 O3 1.4323(14)
S1 O4 1.4331(14)
S1 N4 1.6172(18)
S1 C28 1.780(2)
O1 C29 1.358(2)
O1 N5 1.412(2)
O2 C8 1.229(2)
N1 C8 1.346(2)
N1 C7 1.446(3)
N1 H1N 0.85(2)
N2 C15 1.324(2)
N2 C12 1.392(2)
N3 C15 1.366(2)
N3 C13 1.390(2)
N3 C16 1.454(2)
N4 C29 1.386(2)
N4 H4N 0.92(3)
N5 C31 1.308(3)
C1 C2 1.383(3)
C1 C6 1.387(3)
C1 H1 0.9500
C2 C3 1.382(3)
C2 H2 0.9500
C3 C4 1.381(4)
C3 H3 0.9500
C4 C5 1.388(3)
C4 H4 0.9500
C5 C6 1.385(3)
C5 H5 0.9500
C6 C7 1.512(3)
C7 H7A 0.9900
C7 H7B 0.9900
C8 C9 1.495(3)
C9 C14 1.395(2)
C9 C10 1.408(3)
C10 C11 1.386(3)
C10 H10 0.9500
C11 C12 1.407(2)
C11 C32 1.501(3)
C12 C13 1.396(2)
C13 C14 1.382(2)
C14 H14 0.9500
C15 C33' 1.489(3)
C15 C33 1.491(3)
C16 C17 1.516(2)
C16 H16A 0.9900
C16 H16B 0.9900
C17 C22 1.389(2)
C17 C18 1.389(2)
C18 C19 1.386(2)
C18 H18 0.9500
C19 C20 1.395(2)
C19 H19 0.9500
C20 C21 1.392(2)
C20 C23 1.495(2)
C21 C22 1.389(2)
C21 H21 0.9500
C22 H22 0.9500
C23 C24 1.396(3)
C23 C28 1.410(3)
C24 C25 1.389(3)
C24 H24 0.9500
C25 C26 1.375(3)
C25 H25 0.9500
C26 C27 1.387(3)
C26 H26 0.9500
C27 C28 1.397(2)
C27 H27 0.9500
C29 C30 1.346(3)
C30 C31 1.419(3)
C30 C36 1.490(3)
C31 C37 1.490(3)
C32 H32A 0.9800
C32 H32B 0.9800
C32 H32C 0.9800
C33 C34 1.542(11)
C33 H33A 0.9900
C33 H33B 0.9900
C34 C35 1.510(16)
C34 H34A 0.9900
C34 H34B 0.9900
C35 H35A 0.9800
C35 H35B 0.9800
C35 H35C 0.9800
C33' C34' 1.528(13)
C33' H33C 0.9900
C33' H33D 0.9900
C34' C35' 1.530(15)
C34' H34C 0.9900
C34' H34D 0.9900
C35' H35D 0.9800
C35' H35E 0.9800
C35' H35F 0.9800
C36 H36A 0.9800
C36 H36B 0.9800
C36 H36C 0.9800
C37 H37A 0.9800
C37 H37B 0.9800
C37 H37C 0.9800

loop_
_geom_torsion_atom_site_label_1
_geom_torsion_atom_site_label_2
_geom_torsion_atom_site_label_3
_geom_torsion_atom_site_label_4
_geom_torsion
O3 S1 N4 C29 -42.08(18)
O4 S1 N4 C29 -169.71(16)
C28 S1 N4 C29 75.94(17)
C29 O1 N5 C31 -1.2(2)
C6 C1 C2 C3 0.5(3)
C1 C2 C3 C4 -1.2(3)
C2 C3 C4 C5 0.8(4)
C3 C4 C5 C6 0.2(4)
C4 C5 C6 C1 -0.9(3)
C4 C5 C6 C7 -180.0(2)
C2 C1 C6 C5 0.5(3)
C2 C1 C6 C7 179.6(2)
C8 N1 C7 C6 -93.0(2)
C5 C6 C7 N1 -5.8(3)
C1 C6 C7 N1 175.09(18)
C7 N1 C8 O2 -2.7(3)
C7 N1 C8 C9 177.47(17)
O2 C8 C9 C14 28.3(3)
N1 C8 C9 C14 -151.89(17)
O2 C8 C9 C10 -149.90(18)
N1 C8 C9 C10 29.9(3)
C14 C9 C10 C11 -0.2(3)
C8 C9 C10 C11 177.93(17)
C9 C10 C11 C12 2.6(3)
C9 C10 C11 C32 -175.13(17)
C15 N2 C12 C13 -0.94(19)
C15 N2 C12 C11 176.47(18)
C10 C11 C12 N2 179.62(17)
C32 C11 C12 N2 -2.6(3)
C10 C11 C12 C13 -3.2(3)
C32 C11 C12 C13 174.53(17)
C15 N3 C13 C14 -178.62(18)
C16 N3 C13 C14 3.0(3)
C15 N3 C13 C12 -0.42(18)
C16 N3 C13 C12 -178.79(15)
N2 C12 C13 C14 179.22(16)
C11 C12 C13 C14 1.5(3)
N2 C12 C13 N3 0.84(19)
C11 C12 C13 N3 -176.84(15)
N3 C13 C14 C9 178.88(17)
C12 C13 C14 C9 1.0(3)
C10 C9 C14 C13 -1.6(3)
C8 C9 C14 C13 -179.84(15)
C12 N2 C15 N3 0.68(19)
C12 N2 C15 C33' -176.2(7)
C12 N2 C15 C33 -175.9(6)
C13 N3 C15 N2 -0.2(2)
C16 N3 C15 N2 178.09(16)
C13 N3 C15 C33' 176.8(7)
C16 N3 C15 C33' -5.0(7)
C13 N3 C15 C33 176.4(6)
C16 N3 C15 C33 -5.3(6)
C15 N3 C16 C17 -98.2(2)
C13 N3 C16 C17 79.7(2)
N3 C16 C17 C22 -2.1(2)
N3 C16 C17 C18 177.57(15)
C22 C17 C18 C19 1.3(3)
C16 C17 C18 C19 -178.31(16)
C17 C18 C19 C20 -1.5(3)
C18 C19 C20 C21 0.6(3)
C18 C19 C20 C23 173.84(17)
C19 C20 C21 C22 0.2(3)
C23 C20 C21 C22 -172.66(17)
C18 C17 C22 C21 -0.5(3)
C16 C17 C22 C21 179.18(17)
C20 C21 C22 C17 -0.3(3)
C21 C20 C23 C24 112.8(2)
C19 C20 C23 C24 -60.1(2)
C21 C20 C23 C28 -68.2(3)
C19 C20 C23 C28 118.9(2)
C28 C23 C24 C25 1.4(3)
C20 C23 C24 C25 -179.50(18)
C23 C24 C25 C26 -0.8(3)
C24 C25 C26 C27 -0.5(3)
C25 C26 C27 C28 1.1(3)
C26 C27 C28 C23 -0.4(3)
C26 C27 C28 S1 -177.88(16)
C24 C23 C28 C27 -0.8(3)
C20 C23 C28 C27 -179.78(18)
C24 C23 C28 S1 176.41(14)
C20 C23 C28 S1 -2.6(3)
O3 S1 C28 C27 -135.82(15)
O4 S1 C28 C27 -6.44(17)
N4 S1 C28 C27 106.12(15)
O3 S1 C28 C23 46.83(18)
O4 S1 C28 C23 176.21(16)
N4 S1 C28 C23 -71.23(17)
N5 O1 C29 C30 0.8(2)
N5 O1 C29 N4 -173.78(15)
S1 N4 C29 C30 71.6(3)
S1 N4 C29 O1 -115.37(17)
O1 C29 C30 C31 -0.1(2)
N4 C29 C30 C31 173.1(2)
O1 C29 C30 C36 -177.4(2)
N4 C29 C30 C36 -4.3(4)
O1 N5 C31 C30 1.3(2)
O1 N5 C31 C37 179.85(17)
C29 C30 C31 N5 -0.8(2)
C36 C30 C31 N5 176.6(2)
C29 C30 C31 C37 -179.2(2)
C36 C30 C31 C37 -1.8(3)
N2 C15 C33 C34 -114.4(6)
N3 C15 C33 C34 69.4(9)
C33' C15 C33 C34 56(42)
C15 C33 C34 C35 64.5(10)
N2 C15 C33' C34' -56.7(11)
N3 C15 C33' C34' 126.7(7)
C33 C15 C33' C34' -67(42)
C15 C33' C34' C35' -73.2(11)
